data_4101549
loop_
_publ_author_name
'Visinescu, Diana'
'Desplanches, C\'edric'
'Imaz, Inhar'
'Bahers, Vincent'
'Pradhan, Rabindranath'
'Villamena, Frederick A'
'Guionneau, Philippe'
'Sutter, Jean-Pascal'

_publ_section_title
;
 Evidence for increased exchange interactions with 5d compared to 4d
 metal ions. Experimental and theoretical insights into the
 ferromagnetic interactions of a series of trinuclear [{M(CN)8}3-/NiII]
 compounds (M = MoV or WV).
;
_journal_issue 31
_journal_name_full 'Journal of the American Chemical Society'
_journal_page_first 10202
_journal_page_last 10212
_journal_paper_doi 10.1021/ja061911x
_journal_volume 128
_journal_year 2006
_chemical_formula_moiety 'C38 H48 Cl Mo N16 Ni2 O10'
_chemical_formula_sum 'C38 H48 Cl Mo N16 Ni2 O10'
_chemical_formula_weight 1137.73
_chemical_name_systematic
; 
 ? 
;
_space_group_IT_number 14
_symmetry_cell_setting monoclinic
_symmetry_space_group_name_Hall '-P 2yn'
_symmetry_space_group_name_H-M 'P 1 21/n 1'
_atom_sites_solution_hydrogens geom
_atom_sites_solution_primary direct
_atom_sites_solution_secondary difmap
_audit_creation_method SHELXL-97
_cell_angle_alpha 90.000(5)
_cell_angle_beta 95.485(5)
_cell_angle_gamma 90.000(5)
_cell_formula_units_Z 4
_cell_length_a 10.656(5)
_cell_length_b 12.320(5)
_cell_length_c 39.125(5)
_cell_measurement_reflns_used 10000
_cell_measurement_temperature 293(2)
_cell_measurement_theta_max 26.4
_cell_measurement_theta_min 3.5
_cell_volume 5113(3)
_computing_structure_refinement 'SHELXL-97 (Sheldrick, 1997)'
_computing_structure_solution 'SHELXS-97 (Sheldrick, 1990)'
_diffrn_ambient_temperature 293(2)
_diffrn_measured_fraction_theta_full 0.996
_diffrn_measured_fraction_theta_max 0.996
_diffrn_radiation_monochromator graphite
_diffrn_radiation_source 'fine-focus sealed tube'
_diffrn_radiation_type MoK\a
_diffrn_radiation_wavelength 0.71069
_diffrn_reflns_av_R_equivalents 0.0865
_diffrn_reflns_av_sigmaI/netI 0.0919
_diffrn_reflns_limit_h_max 13
_diffrn_reflns_limit_h_min -13
_diffrn_reflns_limit_k_max 15
_diffrn_reflns_limit_k_min -15
_diffrn_reflns_limit_l_max 48
_diffrn_reflns_limit_l_min -47
_diffrn_reflns_number 33620
_diffrn_reflns_theta_full 26.34
_diffrn_reflns_theta_max 26.34
_diffrn_reflns_theta_min 3.47
_exptl_absorpt_coefficient_mu 1.089
_exptl_absorpt_correction_T_max 0.9785
_exptl_absorpt_correction_T_min 0.7724
_exptl_absorpt_correction_type integration
_exptl_absorpt_process_details SCALEPACK
_exptl_crystal_colour dark-orange
_exptl_crystal_density_diffrn 1.478
_exptl_crystal_density_method 'not measured'
_exptl_crystal_description plate
_exptl_crystal_F_000 2332
_exptl_crystal_size_max 0.25
_exptl_crystal_size_mid 0.25
_exptl_crystal_size_min 0.02
_refine_diff_density_max 0.432
_refine_diff_density_min -0.481
_refine_diff_density_rms 0.091
_refine_ls_extinction_method none
_refine_ls_goodness_of_fit_ref 1.016
_refine_ls_hydrogen_treatment mixed
_refine_ls_matrix_type full
_refine_ls_number_parameters 649
_refine_ls_number_reflns 10397
_refine_ls_number_restraints 124
_refine_ls_restrained_S_all 1.021
_refine_ls_R_factor_all 0.1093
_refine_ls_R_factor_gt 0.0488
_refine_ls_shift/su_max 0.040
_refine_ls_shift/su_mean 0.001
_refine_ls_structure_factor_coef Fsqd
_refine_ls_weighting_details 'calc w=1/[\s^2^(Fo^2^)+(0.0522P)^2^+0.0000P] where P=(Fo^2^+2Fc^2^)/3'
_refine_ls_weighting_scheme calc
_refine_ls_wR_factor_gt 0.0981
_refine_ls_wR_factor_ref 0.1167
_reflns_number_gt 6241
_reflns_number_total 10397
_reflns_threshold_expression >2sigma(I)
_cod_data_source_file ja061911xsi20060321_052350.cif
_cod_data_source_block nilmo
_cod_original_sg_symbol_H-M P21/n
_cod_database_code 4101549

loop_
_symmetry_equiv_pos_as_xyz
'x, y, z'
'-x+1/2, y+1/2, -z+1/2'
'-x, -y, -z'
'x-1/2, -y-1/2, z-1/2'

loop_
_atom_site_label
_atom_site_type_symbol
_atom_site_fract_x
_atom_site_fract_y
_atom_site_fract_z
_atom_site_U_iso_or_equiv
_atom_site_adp_type
_atom_site_occupancy
_atom_site_symmetry_multiplicity
_atom_site_calc_flag
_atom_site_refinement_flags
_atom_site_disorder_assembly
_atom_site_disorder_group
C1 C 0.9368(4) 0.3504(4) 0.00610(11) 0.0488(12) Uani 1 1 d . . .
C2 C 0.8349(4) 0.4355(3) 0.00174(10) 0.0396(10) Uani 1 1 d . . .
C3 C 0.8069(5) 0.5163(4) 0.02428(11) 0.0558(13) Uani 1 1 d . . .
H3 H 0.8542 0.5241 0.0454 0.067 Uiso 1 1 calc R . .
C4 C 0.7080(5) 0.5846(4) 0.01501(13) 0.0612(14) Uani 1 1 d . . .
H4 H 0.6892 0.6400 0.0298 0.073 Uiso 1 1 calc R . .
C5 C 0.6352(5) 0.5722(4) -0.01620(13) 0.0576(13) Uani 1 1 d . . .
H5 H 0.5674 0.6179 -0.0223 0.069 Uiso 1 1 calc R . .
C6 C 0.6666(4) 0.4904(3) -0.03774(11) 0.0412(10) Uani 1 1 d . . .
C7 C 0.6035(4) 0.4604(4) -0.07219(11) 0.0469(11) Uani 1 1 d . . .
C8 C 0.5981(4) 0.3349(4) -0.11969(11) 0.0569(13) Uani 1 1 d . . .
H8A H 0.6399 0.3756 -0.1366 0.068 Uiso 1 1 calc R . .
H8B H 0.5084 0.3488 -0.1238 0.068 Uiso 1 1 calc R . .
C9 C 0.6218(5) 0.2155(4) -0.12454(11) 0.0569(13) Uani 1 1 d . . .
H9A H 0.5838 0.1952 -0.1471 0.068 Uiso 1 1 calc R . .
H9B H 0.5776 0.1761 -0.1079 0.068 Uiso 1 1 calc R . .
C10 C 0.7572(5) 0.1771(4) -0.12129(11) 0.0595(13) Uani 1 1 d . . .
H10A H 0.7618 0.1072 -0.1325 0.071 Uiso 1 1 calc R . .
H10B H 0.8080 0.2280 -0.1329 0.071 Uiso 1 1 calc R . .
C11 C 0.9387(5) 0.1228(4) -0.08011(13) 0.0674(15) Uani 1 1 d . . .
H11A H 0.9961 0.1737 -0.0894 0.081 Uiso 1 1 calc R . .
H11B H 0.9418 0.0554 -0.0928 0.081 Uiso 1 1 calc R . .
C12 C 0.9823(5) 0.1018(4) -0.04237(13) 0.0706(15) Uani 1 1 d . . .
H12A H 0.9122 0.0701 -0.0318 0.085 Uiso 1 1 calc R . .
H12B H 1.0486 0.0475 -0.0415 0.085 Uiso 1 1 calc R . .
C13 C 1.0308(5) 0.1969(4) -0.02049(13) 0.0660(14) Uani 1 1 d . . .
H13A H 1.0562 0.1715 0.0026 0.079 Uiso 1 1 calc R . .
H13B H 1.1048 0.2267 -0.0298 0.079 Uiso 1 1 calc R . .
C14 C 1.0249(4) 0.3491(4) 0.03801(10) 0.0591(13) Uani 1 1 d . . .
H14A H 1.0838 0.2905 0.0369 0.089 Uiso 1 1 calc R . .
H14B H 0.9779 0.3393 0.0575 0.089 Uiso 1 1 calc R . .
H14C H 1.0698 0.4167 0.0402 0.089 Uiso 1 1 calc R . .
C15 C 0.5031(5) 0.5351(4) -0.08845(14) 0.0764(16) Uani 1 1 d . . .
H15A H 0.4710 0.5067 -0.1104 0.115 Uiso 1 1 calc R . .
H15B H 0.5385 0.6057 -0.0914 0.115 Uiso 1 1 calc R . .
H15C H 0.4357 0.5404 -0.0739 0.115 Uiso 1 1 calc R . .
C16 C 0.9689(4) 0.4129(3) -0.11206(10) 0.0375(10) Uani 1 1 d . . .
C17 C 1.0641(4) 0.2696(3) -0.16566(10) 0.0366(10) Uani 1 1 d . . .
C18 C 1.2015(4) 0.3497(3) -0.11562(11) 0.0421(10) Uani 1 1 d . . .
C19 C 1.2723(5) 0.4514(4) -0.16781(11) 0.0543(12) Uani 1 1 d . . .
C20 C 1.0857(4) 0.4342(3) -0.20948(13) 0.0476(11) Uani 1 1 d . . .
C21 C 1.1623(4) 0.5569(3) -0.11637(11) 0.0397(10) Uani 1 1 d . . .
C22 C 1.0479(5) 0.6033(4) -0.17273(11) 0.0541(13) Uani 1 1 d . . .
C23 C 0.8920(5) 0.4291(4) -0.17649(12) 0.0551(12) Uani 1 1 d . . .
C25 C 1.0044(6) -0.0968(4) -0.14155(13) 0.0626(15) Uani 1 1 d . . .
C26 C 0.8837(6) -0.0794(3) -0.16343(14) 0.0627(15) Uani 1 1 d . . .
C27 C 0.7661(7) -0.1234(5) -0.1595(2) 0.102(2) Uani 1 1 d . . .
H27 H 0.7536 -0.1707 -0.1416 0.122 Uiso 1 1 calc R . .
C28 C 0.6688(7) -0.0936(7) -0.1834(3) 0.125(4) Uani 1 1 d . . .
H28 H 0.5895 -0.1231 -0.1815 0.150 Uiso 1 1 calc R . .
C29 C 0.6824(6) -0.0225(6) -0.2101(2) 0.104(2) Uani 1 1 d . . .
H29 H 0.6144 -0.0019 -0.2254 0.125 Uiso 1 1 calc R . .
C30 C 0.8044(5) 0.0170(4) -0.21282(16) 0.0684(16) Uani 1 1 d . . .
C31 C 0.8484(6) 0.0909(4) -0.23929(14) 0.0712(17) Uani 1 1 d . . .
C32 C 1.0253(7) 0.1724(4) -0.26250(13) 0.085(2) Uani 1 1 d . . .
H32A H 1.0137 0.2470 -0.2555 0.102 Uiso 1 1 calc R . .
H32B H 0.9836 0.1638 -0.2855 0.102 Uiso 1 1 calc R . .
C33 C 1.2519(6) 0.1572(4) -0.23125(15) 0.0789(17) Uani 1 1 d . . .
H33A H 1.3375 0.1649 -0.2374 0.095 Uiso 1 1 calc R . .
H33B H 1.2317 0.2216 -0.2186 0.095 Uiso 1 1 calc R . .
C34 C 1.1648(8) 0.1499(5) -0.26304(15) 0.096(2) Uani 1 1 d . . .
H34A H 1.1727 0.0771 -0.2721 0.115 Uiso 1 1 calc R . .
H34B H 1.1960 0.1993 -0.2796 0.115 Uiso 1 1 calc R . .
C35 C 1.3323(5) 0.0617(5) -0.17773(16) 0.0868(18) Uani 1 1 d . . .
H35A H 1.3111 0.1217 -0.1633 0.104 Uiso 1 1 calc R . .
H35B H 1.4171 0.0738 -0.1840 0.104 Uiso 1 1 calc R . .
C36 C 1.3301(6) -0.0420(5) -0.15757(17) 0.0912(19) Uani 1 1 d . . .
H36A H 1.4106 -0.0490 -0.1439 0.109 Uiso 1 1 calc R . .
H36B H 1.3237 -0.1018 -0.1738 0.109 Uiso 1 1 calc R . .
C37 C 1.2272(6) -0.0559(5) -0.13383(14) 0.0874(19) Uani 1 1 d . . .
H37A H 1.2387 -0.1247 -0.1219 0.105 Uiso 1 1 calc R . .
H37B H 1.2341 0.0015 -0.1168 0.105 Uiso 1 1 calc R . .
C38 C 1.0019(7) -0.1621(4) -0.10918(14) 0.121(3) Uani 1 1 d . . .
H38A H 1.0858 -0.1675 -0.0979 0.182 Uiso 1 1 calc R . .
H38B H 0.9701 -0.2334 -0.1147 0.182 Uiso 1 1 calc R . .
H38C H 0.9484 -0.1269 -0.0942 0.182 Uiso 1 1 calc R . .
C39 C 0.7493(7) 0.1500(5) -0.26293(17) 0.131(3) Uani 1 1 d . . .
H39A H 0.7900 0.1944 -0.2787 0.196 Uiso 1 1 calc R . .
H39B H 0.6992 0.1949 -0.2495 0.196 Uiso 1 1 calc R . .
H39C H 0.6960 0.0979 -0.2755 0.196 Uiso 1 1 calc R . .
N1 N 0.9369(3) 0.2826(3) -0.01899(9) 0.0460(9) Uani 1 1 d . . .
N2 N 0.8095(3) 0.1670(3) -0.08495(9) 0.0515(10) Uani 1 1 d . . .
H2 H 0.7601 0.1173 -0.0755 0.062 Uiso 1 1 calc R . .
N3 N 0.6432(3) 0.3738(3) -0.08519(8) 0.0410(8) Uani 1 1 d . . .
N4 N 0.7641(3) 0.4269(3) -0.02825(8) 0.0387(8) Uani 1 1 d . . .
N5 N 0.9118(3) 0.3878(3) -0.09002(9) 0.0462(9) Uani 1 1 d . . .
N6 N 1.0584(3) 0.1803(3) -0.17264(9) 0.0459(9) Uani 1 1 d . . .
N7 N 1.2630(4) 0.3005(3) -0.09604(10) 0.0630(11) Uani 1 1 d . . .
N8 N 1.3744(5) 0.4531(5) -0.17436(11) 0.0992(18) Uani 1 1 d . . .
N9 N 1.0869(4) 0.4336(3) -0.23872(10) 0.0618(11) Uani 1 1 d . . .
N10 N 1.0318(5) 0.6888(3) -0.18378(11) 0.0833(15) Uani 1 1 d . . .
N11 N 1.2028(4) 0.6193(3) -0.09668(9) 0.0555(10) Uani 1 1 d . . .
N12 N 0.7908(4) 0.4196(4) -0.18854(11) 0.0899(16) Uani 1 1 d . . .
N13 N 0.8962(4) -0.0119(3) -0.18963(10) 0.0518(10) Uani 1 1 d . . .
N14 N 1.1000(4) -0.0528(3) -0.15264(9) 0.0544(10) Uani 1 1 d . . .
N15 N 1.2449(4) 0.0612(3) -0.20892(11) 0.0608(11) Uani 1 1 d . . .
H15 H 1.2677 0.0036 -0.2215 0.073 Uiso 1 1 calc R . .
N16 N 0.9676(5) 0.1002(3) -0.23925(10) 0.0588(11) Uani 1 1 d . . .
O1 O 0.6723(3) 0.2116(2) -0.02748(7) 0.0604(9) Uani 1 1 d . . .
H1AO H 0.6346 0.1549 -0.0311 0.072 Uiso 1 1 d R . .
H1BO H 0.6569 0.2198 -0.0047 0.072 Uiso 1 1 d R . .
O2 O 1.0842(3) -0.1232(2) -0.22341(7) 0.0520(8) Uani 1 1 d . . .
H2BO H 1.0952 -0.2035 -0.2150 0.062 Uiso 1 1 d R . .
H2AO H 1.0385 -0.1325 -0.2463 0.062 Uiso 1 1 d R . .
O3 O 0.9525(3) 0.8455(3) -0.28615(8) 0.0766(10) Uani 1 1 d . . .
O4 O 0.6787(4) 0.2403(4) 0.04397(9) 0.1096(15) Uani 1 1 d . . .
O5 O 0.4308(4) 0.1722(3) -0.05151(11) 0.1081(14) Uani 1 1 d . . .
O6 O 1.2944(7) 0.0063(5) -0.02412(17) 0.190(3) Uani 1 1 d . . .
Ni1 Ni 0.79349(5) 0.30404(4) -0.057907(13) 0.04020(16) Uani 1 1 d . . .
Ni2 Ni 1.06732(5) 0.02978(4) -0.197545(13) 0.04008(16) Uani 1 1 d . . .
Mo1 Mo 1.08423(3) 0.44092(3) -0.153920(8) 0.03175(11) Uani 1 1 d . . .
Cl1 Cl 0.63823(19) 0.87008(16) -0.06691(5) 0.0966(5) Uani 1 1 d D . .
O7A O 0.6622(16) 0.7733(7) -0.0804(4) 0.279(10) Uani 0.75 1 d PDU A 1
O8A O 0.608(2) 0.9448(13) -0.0910(4) 0.296(10) Uani 0.75 1 d PDU A 1
O9A O 0.7407(10) 0.9227(12) -0.0528(5) 0.249(6) Uani 0.75 1 d PDU A 1
O10A O 0.5524(13) 0.8613(15) -0.0447(4) 0.258(8) Uani 0.75 1 d PDU A 1
O9B O 0.682(3) 0.9515(12) -0.0846(6) 0.115(10) Uani 0.25 1 d PDU A 2
O8B O 0.530(2) 0.847(2) -0.0862(8) 0.158(10) Uani 0.25 1 d PDU A 2
O7B O 0.728(3) 0.795(2) -0.0693(8) 0.164(15) Uani 0.25 1 d PDU A 2
O10B O 0.648(4) 0.846(3) -0.0336(3) 0.183(13) Uani 0.25 1 d PDU A 2

loop_
_atom_site_aniso_label
_atom_site_aniso_U_11
_atom_site_aniso_U_22
_atom_site_aniso_U_33
_atom_site_aniso_U_23
_atom_site_aniso_U_13
_atom_site_aniso_U_12
C1 0.051(3) 0.058(3) 0.038(3) 0.010(2) 0.005(2) -0.015(2)
C2 0.049(3) 0.043(2) 0.028(2) -0.003(2) 0.006(2) -0.011(2)
C3 0.073(4) 0.059(3) 0.036(3) -0.007(2) 0.007(2) -0.014(3)
C4 0.075(4) 0.050(3) 0.061(4) -0.016(3) 0.024(3) -0.004(3)
C5 0.062(3) 0.051(3) 0.062(3) -0.006(3) 0.015(3) 0.006(2)
C6 0.044(3) 0.038(2) 0.042(3) -0.005(2) 0.010(2) -0.008(2)
C7 0.039(3) 0.054(3) 0.047(3) 0.004(2) 0.000(2) -0.004(2)
C8 0.050(3) 0.076(3) 0.044(3) 0.002(3) 0.000(2) -0.006(3)
C9 0.063(3) 0.062(3) 0.044(3) -0.018(2) -0.001(2) -0.014(3)
C10 0.076(4) 0.056(3) 0.046(3) -0.023(2) 0.005(3) -0.011(3)
C11 0.067(4) 0.060(3) 0.077(4) -0.017(3) 0.016(3) 0.012(3)
C12 0.070(4) 0.056(3) 0.085(4) 0.001(3) 0.004(3) 0.012(3)
C13 0.056(3) 0.064(3) 0.077(4) 0.000(3) -0.001(3) 0.009(3)
C14 0.059(3) 0.078(3) 0.038(3) 0.005(2) -0.004(2) -0.010(3)
C15 0.064(4) 0.070(3) 0.091(4) -0.007(3) -0.016(3) 0.017(3)
C16 0.034(2) 0.043(2) 0.035(3) -0.005(2) 0.002(2) -0.0035(19)
C17 0.038(3) 0.040(2) 0.032(2) 0.003(2) 0.0036(18) 0.0004(19)
C18 0.044(3) 0.042(2) 0.040(3) -0.003(2) 0.001(2) -0.004(2)
C19 0.048(3) 0.078(3) 0.038(3) 0.012(2) 0.007(2) 0.005(3)
C20 0.054(3) 0.041(3) 0.047(3) -0.002(2) 0.002(2) -0.005(2)
C21 0.045(3) 0.036(2) 0.038(3) 0.004(2) 0.003(2) 0.001(2)
C22 0.077(4) 0.040(3) 0.043(3) -0.001(2) -0.006(2) -0.003(2)
C23 0.046(3) 0.067(3) 0.052(3) 0.019(2) 0.001(2) -0.004(3)
C25 0.098(5) 0.037(3) 0.058(4) -0.004(2) 0.031(3) 0.013(3)
C26 0.083(4) 0.030(3) 0.082(4) -0.011(3) 0.047(3) -0.010(3)
C27 0.098(5) 0.064(4) 0.155(7) -0.035(4) 0.074(5) -0.023(4)
C28 0.065(5) 0.099(6) 0.221(11) -0.091(7) 0.071(6) -0.035(5)
C29 0.051(4) 0.102(5) 0.157(7) -0.059(5) -0.001(4) -0.001(4)
C30 0.047(3) 0.058(3) 0.097(4) -0.039(3) -0.011(3) 0.005(3)
C31 0.090(5) 0.049(3) 0.068(4) -0.021(3) -0.029(4) 0.018(3)
C32 0.151(7) 0.056(3) 0.046(3) 0.008(3) -0.002(4) 0.002(4)
C33 0.098(5) 0.058(3) 0.089(4) -0.009(3) 0.051(4) -0.020(3)
C34 0.164(7) 0.063(4) 0.068(4) 0.002(3) 0.049(5) -0.010(4)
C35 0.052(4) 0.098(5) 0.109(5) -0.034(4) -0.003(3) -0.004(3)
C36 0.061(4) 0.112(5) 0.096(5) -0.013(4) -0.017(4) 0.025(4)
C37 0.093(5) 0.101(5) 0.064(4) 0.003(3) -0.015(4) 0.035(4)
C38 0.225(9) 0.062(4) 0.088(5) 0.037(3) 0.071(5) 0.048(4)
C39 0.152(7) 0.090(4) 0.131(6) -0.027(4) -0.091(5) 0.057(5)
N1 0.047(2) 0.050(2) 0.042(2) 0.0028(19) 0.0031(18) -0.0027(18)
N2 0.053(3) 0.047(2) 0.056(3) -0.0066(18) 0.010(2) -0.0044(18)
N3 0.040(2) 0.046(2) 0.037(2) -0.0039(17) 0.0032(16) -0.0071(17)
N4 0.042(2) 0.043(2) 0.032(2) -0.0008(16) 0.0058(17) -0.0054(17)
N5 0.045(2) 0.056(2) 0.038(2) -0.0099(18) 0.0060(18) -0.0087(18)
N6 0.058(3) 0.030(2) 0.050(2) -0.0021(17) 0.0042(18) -0.0001(17)
N7 0.068(3) 0.059(3) 0.058(3) 0.007(2) -0.013(2) 0.013(2)
N8 0.055(3) 0.187(6) 0.057(3) 0.043(3) 0.015(2) 0.019(3)
N9 0.072(3) 0.072(3) 0.041(2) -0.001(2) 0.007(2) -0.003(2)
N10 0.144(5) 0.036(2) 0.064(3) 0.005(2) -0.022(3) 0.000(3)
N11 0.062(3) 0.051(2) 0.052(3) -0.010(2) -0.006(2) -0.005(2)
N12 0.051(3) 0.137(4) 0.079(3) 0.038(3) -0.011(3) -0.017(3)
N13 0.049(3) 0.038(2) 0.068(3) -0.016(2) 0.007(2) -0.0019(18)
N14 0.074(3) 0.045(2) 0.044(2) -0.0008(19) 0.003(2) 0.013(2)
N15 0.063(3) 0.045(2) 0.077(3) -0.012(2) 0.021(2) 0.001(2)
N16 0.090(4) 0.038(2) 0.046(3) -0.0033(18) -0.003(2) 0.008(2)
O1 0.072(2) 0.065(2) 0.0461(19) 0.0002(15) 0.0126(16) -0.0248(17)
O2 0.074(2) 0.0324(16) 0.0492(19) -0.0055(13) 0.0037(16) 0.0049(14)
O3 0.076(3) 0.104(3) 0.049(2) -0.0011(19) -0.0010(18) 0.008(2)
O4 0.125(4) 0.146(4) 0.061(2) -0.037(2) 0.025(2) -0.068(3)
O5 0.068(3) 0.122(3) 0.129(3) 0.046(3) -0.018(2) -0.001(2)
O6 0.212(7) 0.134(4) 0.228(7) 0.052(4) 0.045(5) 0.013(4)
Ni1 0.0414(3) 0.0441(3) 0.0354(3) -0.0060(2) 0.0047(2) -0.0038(3)
Ni2 0.0447(3) 0.0311(3) 0.0444(3) -0.0020(2) 0.0039(3) -0.0005(2)
Mo1 0.0360(2) 0.02795(18) 0.0310(2) 0.00084(15) 0.00143(15) -0.00177(15)
Cl1 0.0905(14) 0.0910(13) 0.1104(15) 0.0143(11) 0.0201(11) -0.0230(11)
O7A 0.46(3) 0.100(8) 0.283(15) -0.038(9) 0.082(16) -0.138(12)
O8A 0.32(2) 0.263(17) 0.288(16) 0.110(14) -0.036(15) 0.102(14)
O9A 0.178(11) 0.231(13) 0.328(17) -0.020(13) -0.021(11) -0.104(10)
O10A 0.173(11) 0.359(17) 0.271(15) -0.040(13) 0.168(11) -0.081(13)
O9B 0.18(3) 0.046(10) 0.128(18) -0.004(11) 0.087(18) -0.089(14)
O8B 0.102(16) 0.137(18) 0.22(2) 0.091(18) -0.095(16) -0.043(14)
O7B 0.092(16) 0.18(3) 0.23(3) 0.12(2) 0.079(18) 0.12(2)
O10B 0.21(3) 0.27(3) 0.077(15) 0.076(17) 0.071(18) 0.01(3)

loop_
_atom_type_symbol
_atom_type_description
_atom_type_scat_dispersion_real
_atom_type_scat_dispersion_imag
_atom_type_scat_source
C C 0.0033 0.0016 'International Tables Vol C Tables 4.2.6.8 and 6.1.1.4'
H H 0.0000 0.0000 'International Tables Vol C Tables 4.2.6.8 and 6.1.1.4'
N N 0.0061 0.0033 'International Tables Vol C Tables 4.2.6.8 and 6.1.1.4'
O O 0.0106 0.0060 'International Tables Vol C Tables 4.2.6.8 and 6.1.1.4'
Cl Cl 0.1484 0.1585 'International Tables Vol C Tables 4.2.6.8 and 6.1.1.4'
Ni Ni 0.3393 1.1124 'International Tables Vol C Tables 4.2.6.8 and 6.1.1.4'
Mo Mo -1.6832 0.6857 'International Tables Vol C Tables 4.2.6.8 and 6.1.1.4'

loop_
_geom_angle_atom_site_label_1
_geom_angle_atom_site_label_2
_geom_angle_atom_site_label_3
_geom_angle
N1 C1 C14 125.8(4)
N1 C1 C2 114.7(4)
C14 C1 C2 119.5(4)
N4 C2 C3 118.6(4)
N4 C2 C1 112.6(4)
C3 C2 C1 128.8(4)
C4 C3 C2 118.8(4)
C3 C4 C5 121.0(4)
C6 C5 C4 118.0(5)
N4 C6 C5 119.4(4)
N4 C6 C7 112.4(4)
C5 C6 C7 128.2(4)
N3 C7 C6 115.5(4)
N3 C7 C15 126.4(4)
C6 C7 C15 118.1(4)
N3 C8 C9 113.0(4)
C8 C9 C10 117.7(4)
N2 C10 C9 112.0(4)
N2 C11 C12 112.4(4)
C13 C12 C11 118.1(4)
N1 C13 C12 112.6(4)
N5 C16 Mo1 173.3(4)
N6 C17 Mo1 176.8(4)
N7 C18 Mo1 178.8(4)
N8 C19 Mo1 176.9(5)
N9 C20 Mo1 178.2(4)
N11 C21 Mo1 179.2(4)
N10 C22 Mo1 177.1(5)
N12 C23 Mo1 178.0(5)
N14 C25 C26 114.8(5)
N14 C25 C38 126.7(6)
C26 C25 C38 118.5(6)
N13 C26 C27 119.0(6)
N13 C26 C25 112.7(4)
C27 C26 C25 128.2(6)
C28 C27 C26 116.7(7)
C27 C28 C29 123.8(7)
C28 C29 C30 116.3(7)
N13 C30 C29 119.1(6)
N13 C30 C31 112.5(5)
C29 C30 C31 128.4(6)
N16 C31 C30 115.7(5)
N16 C31 C39 126.3(6)
C30 C31 C39 118.0(6)
N16 C32 C34 111.8(5)
N15 C33 C34 112.6(4)
C33 C34 C32 120.9(5)
N15 C35 C36 113.1(5)
C35 C36 C37 117.8(5)
N14 C37 C36 112.0(4)
C1 N1 C13 123.4(4)
C1 N1 Ni1 115.1(3)
C13 N1 Ni1 121.6(3)
C11 N2 C10 114.5(4)
C11 N2 Ni1 111.6(3)
C10 N2 Ni1 113.1(3)
C7 N3 C8 123.3(4)
C7 N3 Ni1 114.9(3)
C8 N3 Ni1 121.1(3)
C6 N4 C2 124.1(4)
C6 N4 Ni1 117.2(3)
C2 N4 Ni1 118.3(3)
C16 N5 Ni1 164.4(3)
C17 N6 Ni2 164.6(3)
C30 N13 C26 125.1(5)
C30 N13 Ni2 117.6(4)
C26 N13 Ni2 116.7(4)
C25 N14 C37 123.2(5)
C25 N14 Ni2 115.7(4)
C37 N14 Ni2 121.1(4)
C35 N15 C33 115.2(4)
C35 N15 Ni2 110.6(3)
C33 N15 Ni2 112.6(3)
C31 N16 C32 122.4(5)
C31 N16 Ni2 113.7(4)
C32 N16 Ni2 122.7(4)
N4 Ni1 N2 172.87(14)
N4 Ni1 N3 79.66(14)
N2 Ni1 N3 100.46(14)
N4 Ni1 N1 79.09(14)
N2 Ni1 N1 100.75(15)
N3 Ni1 N1 158.72(14)
N4 Ni1 N5 96.47(13)
N2 Ni1 N5 90.65(14)
N3 Ni1 N5 88.07(13)
N1 Ni1 N5 93.38(13)
N4 Ni1 O1 86.73(12)
N2 Ni1 O1 86.14(13)
N3 Ni1 O1 91.71(13)
N1 Ni1 O1 88.03(13)
N5 Ni1 O1 176.69(12)
N13 Ni2 N15 174.59(15)
N13 Ni2 N14 79.42(18)
N15 Ni2 N14 101.50(17)
N13 Ni2 N16 79.42(18)
N15 Ni2 N16 99.68(19)
N14 Ni2 N16 158.80(19)
N13 Ni2 N6 94.25(14)
N15 Ni2 N6 91.03(14)
N14 Ni2 N6 93.02(14)
N16 Ni2 N6 87.29(14)
N13 Ni2 O2 88.04(13)
N15 Ni2 O2 86.68(13)
N14 Ni2 O2 87.31(12)
N16 Ni2 O2 93.23(12)
N6 Ni2 O2 177.71(13)
C19 Mo1 C22 89.97(18)
C19 Mo1 C23 141.23(17)
C22 Mo1 C23 77.88(17)
C19 Mo1 C21 79.78(17)
C22 Mo1 C21 70.28(15)
C23 Mo1 C21 127.78(17)
C19 Mo1 C17 94.67(17)
C22 Mo1 C17 145.23(15)
C23 Mo1 C17 77.08(16)
C21 Mo1 C17 144.42(14)
C19 Mo1 C16 144.88(16)
C22 Mo1 C16 108.02(17)
C23 Mo1 C16 73.35(16)
C21 Mo1 C16 78.50(15)
C17 Mo1 C16 87.33(14)
C19 Mo1 C18 73.37(16)
C22 Mo1 C18 142.16(16)
C23 Mo1 C18 135.17(16)
C21 Mo1 C18 73.39(15)
C17 Mo1 C18 71.37(14)
C16 Mo1 C18 74.15(15)
C19 Mo1 C20 69.56(17)
C22 Mo1 C20 73.29(16)
C23 Mo1 C20 71.69(17)
C21 Mo1 C20 131.74(15)
C17 Mo1 C20 76.17(15)
C16 Mo1 C20 143.83(16)
C18 Mo1 C20 127.64(16)
O10A Cl1 O9B 134.7(14)
O10A Cl1 O10B 48.3(13)
O9B Cl1 O10B 133(2)
O10A Cl1 O8A 112.5(12)
O9B Cl1 O8A 35.7(14)
O10B Cl1 O8A 146.6(19)
O10A Cl1 O7A 110.9(10)
O9B Cl1 O7A 112.1(11)
O10B Cl1 O7A 100.9(19)
O8A Cl1 O7A 112.2(11)
O10A Cl1 O9A 110.8(10)
O9B Cl1 O9A 62.2(11)
O10B Cl1 O9A 73.7(18)
O8A Cl1 O9A 95.2(10)
O7A Cl1 O9A 114.4(9)
O10A Cl1 O7B 121.9(15)
O9B Cl1 O7B 101.4(17)
O10B Cl1 O7B 86(2)
O8A Cl1 O7B 123.8(14)
O7A Cl1 O7B 36.0(17)
O9A Cl1 O7B 78.9(16)
O10A Cl1 O8B 75.2(15)
O9B Cl1 O8B 101.1(16)
O10B Cl1 O8B 119(2)
O8A Cl1 O8B 67.0(10)
O7A Cl1 O8B 77.1(14)
O9A Cl1 O8B 162.0(11)
O7B Cl1 O8B 113(2)
Cl1 O7B O10B 46.9(11)
Cl1 O10B O7B 47.4(11)

loop_
_geom_bond_atom_site_label_1
_geom_bond_atom_site_label_2
_geom_bond_distance
C1 N1 1.289(5)
C1 C14 1.488(6)
C1 C2 1.507(6)
C2 N4 1.337(5)
C2 C3 1.381(6)
C3 C4 1.370(6)
C4 C5 1.391(6)
C5 C6 1.376(6)
C6 N4 1.324(5)
C6 C7 1.494(6)
C7 N3 1.271(5)
C7 C15 1.505(6)
C8 N3 1.469(5)
C8 C9 1.507(6)
C9 C10 1.513(6)
C10 N2 1.482(5)
C11 N2 1.475(5)
C11 C12 1.527(6)
C12 C13 1.513(6)
C13 N1 1.460(5)
C16 N5 1.145(5)
C16 Mo1 2.167(4)
C17 N6 1.134(4)
C17 Mo1 2.166(4)
C18 N7 1.134(5)
C18 Mo1 2.171(5)
C19 N8 1.142(6)
C19 Mo1 2.129(5)
C20 N9 1.145(5)
C20 Mo1 2.177(5)
C21 N11 1.143(5)
C21 Mo1 2.159(4)
C22 N10 1.145(5)
C22 Mo1 2.154(5)
C23 N12 1.141(6)
C23 Mo1 2.157(5)
C25 N14 1.267(6)
C25 C26 1.491(7)
C25 C38 1.503(6)
C26 N13 1.337(6)
C26 C27 1.387(8)
C27 C28 1.379(10)
C28 C29 1.381(10)
C29 C30 1.402(8)
C30 N13 1.318(6)
C30 C31 1.487(8)
C31 N16 1.276(7)
C31 C39 1.521(7)
C32 N16 1.451(6)
C32 C34 1.514(8)
C33 N15 1.477(6)
C33 C34 1.482(8)
C35 N15 1.463(6)
C35 C36 1.503(7)
C36 C37 1.512(8)
C37 N14 1.480(6)
N1 Ni1 2.069(3)
N2 Ni1 2.008(3)
N3 Ni1 2.029(3)
N4 Ni1 1.951(3)
N5 Ni1 2.129(4)
N6 Ni2 2.101(3)
N13 Ni2 1.948(4)
N14 Ni2 2.031(4)
N15 Ni2 2.023(4)
N16 Ni2 2.052(4)
O1 Ni1 2.163(3)
O2 Ni2 2.155(3)
Cl1 O10A 1.325(6)
Cl1 O9B 1.329(7)
Cl1 O10B 1.331(8)
Cl1 O8A 1.335(7)
Cl1 O7A 1.339(7)
Cl1 O9A 1.342(6)
Cl1 O7B 1.343(7)
Cl1 O8B 1.347(8)
O7B O10B 1.82(4)
